data_1000282
loop_
_publ_author_name
'Benchrifa, R'
'Leblanc, M'
'De Pape, R'

_publ_section_title
;
Synthesis and crystal structure of two polymorphs of
(NH~4~)~2~Mo~4~O~13~, orthorhombic (o) and triclinic
(t)
;
_journal_coden_ASTM EJSCE5
_journal_name_full
;
European Journal of Solid State Inorganic Chemistry
;
_journal_page_first 593
_journal_page_last 601
_journal_volume 26
_journal_year 1989
_chemical_formula_structural '(N H4)2 (Mo4 O13)'
_chemical_formula_sum 'H8 Mo4 N2 O13'
_chemical_name_systematic 'Diammonium catena-tetramolybdate'
_space_group_IT_number 61
_symmetry_cell_setting orthorhombic
_symmetry_Int_Tables_number 61
_symmetry_space_group_name_Hall '-P 2ac 2ab'
_symmetry_space_group_name_H-M 'P b c a'
_cell_angle_alpha 90
_cell_angle_beta 90
_cell_angle_gamma 90
_cell_formula_units_Z 8
_cell_length_a 7.647(3)
_cell_length_b 15.414(7)
_cell_length_c 18.994(8)
_cell_volume 2238.8
_refine_ls_R_factor_all 0.032
_cod_database_code 1000282

loop_
_symmetry_equiv_pos_as_xyz
x,y,z
1/2+x,1/2-y,-z
-x,1/2+y,1/2-z
1/2-x,-y,1/2+z
-x,-y,-z
1/2-x,1/2+y,z
x,1/2-y,1/2+z
1/2+x,y,1/2-z

loop_
_atom_site_label
_atom_site_type_symbol
_atom_site_symmetry_multiplicity
_atom_site_Wyckoff_symbol
_atom_site_fract_x
_atom_site_fract_y
_atom_site_fract_z
_atom_site_occupancy
_atom_site_attached_hydrogens
_atom_site_calc_flag
Mo1 Mo6+ 8 c 0.29076(5) 0.35962(2) 0.39905(2) 1. 0 d
Mo2 Mo6+ 8 c 0.07722(4) 0.22030(2) 0.24880(2) 1. 0 d
Mo3 Mo6+ 8 c 0.17011(4) 0.42915(2) 0.24363(2) 1. 0 d
Mo4 Mo6+ 8 c 0.11473(4) 0.06620(2) 0.38988(2) 1. 0 d
O1 O2- 8 c 0.4346(4) 0.1187(2) 0.0771(2) 1. 0 d
O2 O2- 8 c 0.0580(5) 0.1548(2) 0.1777(2) 1. 0 d
O3 O2- 8 c 0.4244(4) 0.0125(2) 0.1958(2) 1. 0 d
O4 O2- 8 c 0.3802(4) 0.4250(2) 0.2082(2) 1. 0 d
O5 O2- 8 c 0.3659(4) 0.2278(2) 0.2175(2) 1. 0 d
O6 O2- 8 c 0.1713(4) 0.1440(2) 0.3174(2) 1. 0 d
O7 O2- 8 c 0.0706(4) 0.3320(2) 0.1948(2) 1. 0 d
O8 O2- 8 c 0.3959(5) 0.2707(2) 0.4316(2) 1. 0 d
O9 O2- 8 c 0.1891(4) 0.3200(2) 0.3137(2) 1. 0 d
O10 O2- 8 c 0.2188(4) 0.4771(2) 0.3317(2) 1. 0 d
O11 O2- 8 c 0.4505(4) 0.4480(2) 0.4226(2) 1. 0 d
O12 O2- 8 c 0.2748(4) 0.0862(2) 0.4511(2) 1. 0 d
O13 O2- 8 c 0.1142(5) 0.3735(2) 0.4543(2) 1. 0 d
N1 N3- 8 c 0.2692(7) 0.2836(3) 0.0678(3) 1. 4 d
N2 N3- 8 c 0.1233(6) 0.0223(3) 0.0797(3) 1. 4 d
H1 H1+ 8 c -0.19(1) 0.235(8) 0.419(6) 1. 0 d
H2 H1+ 8 c -0.20(1) 0.317(8) 0.411(6) 1. 0 d
H3 H1+ 8 c -0.23(1) 0.337(6) 0.473(6) 1. 0 d
H4 H1+ 8 c -0.29(1) 0.213(7) 0.455(5) 1. 0 d
H5 H1+ 8 c 0.42(1) 0.482(7) 0.116(5) 1. 0 d
H6 H1+ 8 c 0.36(1) 0.485(8) 0.052(6) 1. 0 d
H7 H1+ 8 c 0.29(1) 0.536(8) 0.092(5) 1. 0 d
H8 H1+ 8 c -0.39(1) 0.058(7) 0.452(6) 1. 0 d

loop_
_atom_type_symbol
_atom_type_oxidation_number
Mo6+ 6.000
O2- -2.000
N3- -3.000
H1+ 1.000
